data_7019718
loop_
_publ_author_name
'Dange, Deepak'
'Choong, Sam L.'
'Schenk, Christian'
'Stasch, Andreas'
'Jones, Cameron'

_publ_section_title
;
 Synthesis and characterisation of anionic and neutral gallium(i)
 N-heterocyclic carbene analogues.
;
_journal_issue 31
_journal_name_full 'Dalton transactions (Cambridge, England : 2003)'
_journal_page_first 9304
_journal_page_last 9315
_journal_paper_doi 10.1039/c2dt30299c
_journal_volume 41
_journal_year 2012
_chemical_formula_sum 'C88 H88 Ga N4 Na'
_chemical_formula_weight 1294.33
_chemical_name_systematic
;
?
;
_space_group_IT_number 2
_symmetry_cell_setting triclinic
_symmetry_space_group_name_Hall '-P 1'
_symmetry_space_group_name_H-M 'P -1'
_atom_sites_solution_hydrogens geom
_atom_sites_solution_primary direct
_atom_sites_solution_secondary difmap
_audit_creation_method SHELXL-97
_cell_angle_alpha 88.71(3)
_cell_angle_beta 83.10(3)
_cell_angle_gamma 74.15(3)
_cell_formula_units_Z 2
_cell_length_a 12.329(3)
_cell_length_b 12.390(3)
_cell_length_c 24.625(5)
_cell_measurement_temperature 173(2)
_cell_volume 3592.2(15)
_computing_structure_refinement 'SHELXL-97 (Sheldrick, 1997)'
_computing_structure_solution 'SHELXS-97 (Sheldrick, 1990)'
_diffrn_ambient_temperature 173(2)
_diffrn_measured_fraction_theta_full 0.990
_diffrn_measured_fraction_theta_max 0.990
_diffrn_measurement_device_type 'Oxford Gemini Ultra'
_diffrn_radiation_monochromator graphite
_diffrn_radiation_source 'Enhance (Mo) X-ray Source'
_diffrn_radiation_type MoK\a
_diffrn_radiation_wavelength 0.71073
_diffrn_reflns_av_R_equivalents 0.0288
_diffrn_reflns_av_sigmaI/netI 0.0502
_diffrn_reflns_limit_h_max 14
_diffrn_reflns_limit_h_min -14
_diffrn_reflns_limit_k_max 14
_diffrn_reflns_limit_k_min -15
_diffrn_reflns_limit_l_max 29
_diffrn_reflns_limit_l_min -29
_diffrn_reflns_number 22354
_diffrn_reflns_theta_full 25.50
_diffrn_reflns_theta_max 25.50
_diffrn_reflns_theta_min 2.93
_exptl_absorpt_coefficient_mu 0.438
_exptl_absorpt_correction_T_max 0.956
_exptl_absorpt_correction_T_min 0.896
_exptl_absorpt_correction_type multi-scan
_exptl_absorpt_process_details 'SCALE3 ABSPACK'
_exptl_crystal_colour yellow
_exptl_crystal_density_diffrn 1.197
_exptl_crystal_density_method 'not measured'
_exptl_crystal_description block
_exptl_crystal_F_000 1372
_exptl_crystal_size_max 0.25
_exptl_crystal_size_mid 0.15
_exptl_crystal_size_min 0.10
_refine_diff_density_max 0.828
_refine_diff_density_min -0.401
_refine_diff_density_rms 0.055
_refine_ls_extinction_method none
_refine_ls_goodness_of_fit_ref 1.023
_refine_ls_hydrogen_treatment constr
_refine_ls_matrix_type full
_refine_ls_number_parameters 855
_refine_ls_number_reflns 13209
_refine_ls_number_restraints 48
_refine_ls_restrained_S_all 1.051
_refine_ls_R_factor_all 0.0726
_refine_ls_R_factor_gt 0.0500
_refine_ls_shift/su_max 0.000
_refine_ls_shift/su_mean 0.000
_refine_ls_structure_factor_coef Fsqd
_refine_ls_weighting_details 'calc w=1/[\s^2^(Fo^2^)+(0.0615P)^2^+2.4381P] where P=(Fo^2^+2Fc^2^)/3'
_refine_ls_weighting_scheme calc
_refine_ls_wR_factor_gt 0.1194
_refine_ls_wR_factor_ref 0.1324
_reflns_number_gt 10164
_reflns_number_total 13209
_reflns_threshold_expression >2sigma(I)
_cod_data_source_file c2dt30299c.txt
_cod_data_source_block compound6a
_cod_original_cell_volume 3592.1(13)
_cod_original_sg_symbol_H-M P-1
_cod_database_code 7019718

loop_
_symmetry_equiv_pos_as_xyz
'x, y, z'
'-x, -y, -z'

loop_
_atom_site_label
_atom_site_type_symbol
_atom_site_fract_x
_atom_site_fract_y
_atom_site_fract_z
_atom_site_U_iso_or_equiv
_atom_site_adp_type
_atom_site_occupancy
_atom_site_symmetry_multiplicity
_atom_site_calc_flag
_atom_site_refinement_flags
Ga1 Ga 0.59940(2) 0.79866(2) 0.728722(11) 0.02924(10) Uani 1 1 d .
Na1 Na 0.35630(9) 0.83896(10) 0.71877(5) 0.0474(3) Uani 1 1 d .
N1 N 0.74639(17) 0.79229(16) 0.68660(8) 0.0243(4) Uani 1 1 d .
C1 C 0.8348(2) 0.7630(2) 0.71933(10) 0.0282(6) Uani 1 1 d .
H1 H 0.9117 0.7531 0.7044 0.034 Uiso 1 1 calc R
N2 N 0.69047(17) 0.76526(17) 0.78925(8) 0.0266(5) Uani 1 1 d .
C2 C 0.8062(2) 0.7497(2) 0.77226(10) 0.0293(6) Uani 1 1 d .
H2 H 0.8613 0.7307 0.7973 0.035 Uiso 1 1 calc R
N3 N 0.2683(2) 1.0403(2) 0.72461(9) 0.0398(6) Uani 1 1 d .
C3 C 0.77538(19) 0.8006(2) 0.62964(9) 0.0229(5) Uani 1 1 d .
N4 N 0.1906(2) 0.8595(2) 0.78961(11) 0.0504(7) Uani 1 1 d .
C4 C 0.7472(2) 0.9059(2) 0.60377(9) 0.0238(5) Uani 1 1 d .
C5 C 0.7820(2) 0.9133(2) 0.54844(10) 0.0255(5) Uani 1 1 d .
H5 H 0.7655 0.9849 0.5318 0.031 Uiso 1 1 calc R
C6 C 0.8402(2) 0.8192(2) 0.51641(9) 0.0255(5) Uani 1 1 d .
C7 C 0.8596(2) 0.7157(2) 0.54142(10) 0.0267(5) Uani 1 1 d .
H7 H 0.8948 0.6503 0.5198 0.032 Uiso 1 1 calc R
C8 C 0.8297(2) 0.7039(2) 0.59693(10) 0.0244(5) Uani 1 1 d .
C9 C 0.8790(2) 0.8292(2) 0.45643(10) 0.0339(6) Uani 1 1 d .
H9A H 0.9581 0.8325 0.4519 0.051 Uiso 1 1 calc R
H9B H 0.8309 0.8976 0.4420 0.051 Uiso 1 1 calc R
H9C H 0.8732 0.7638 0.4365 0.051 Uiso 1 1 calc R
C10 C 0.6769(2) 1.0105(2) 0.63680(9) 0.0251(5) Uani 1 1 d .
H10 H 0.6327 0.9817 0.6678 0.030 Uiso 1 1 calc R
C11 C 0.7514(2) 1.0681(2) 0.66357(10) 0.0266(5) Uani 1 1 d .
C12 C 0.8177(2) 1.1299(2) 0.63458(11) 0.0358(6) Uani 1 1 d .
H12 H 0.8193 1.1355 0.5960 0.043 Uiso 1 1 calc R
C13 C 0.8814(2) 1.1831(3) 0.66147(12) 0.0412(7) Uani 1 1 d .
H13 H 0.9248 1.2262 0.6412 0.049 Uiso 1 1 calc R
C14 C 0.8825(2) 1.1745(2) 0.71703(12) 0.0415(7) Uani 1 1 d .
H14 H 0.9258 1.2120 0.7352 0.050 Uiso 1 1 calc R
C15 C 0.8203(3) 1.1109(3) 0.74617(12) 0.0462(8) Uani 1 1 d .
H15 H 0.8220 1.1030 0.7845 0.055 Uiso 1 1 calc R
C16 C 0.7550(3) 1.0581(2) 0.71952(11) 0.0384(7) Uani 1 1 d .
H16 H 0.7122 1.0146 0.7400 0.046 Uiso 1 1 calc R
C17 C 0.5879(2) 1.0860(2) 0.60443(10) 0.0269(5) Uani 1 1 d .
C18 C 0.5665(2) 1.2011(2) 0.60167(13) 0.0413(7) Uani 1 1 d .
H18 H 0.6125 1.2371 0.6189 0.050 Uiso 1 1 calc R
C19 C 0.4793(3) 1.2657(3) 0.57430(15) 0.0522(8) Uani 1 1 d .
H19 H 0.4661 1.3449 0.5734 0.063 Uiso 1 1 calc R
C20 C 0.4120(3) 1.2164(3) 0.54850(12) 0.0461(8) Uani 1 1 d .
H20 H 0.3532 1.2605 0.5293 0.055 Uiso 1 1 calc R
C21 C 0.4315(2) 1.1013(3) 0.55104(12) 0.0418(7) Uani 1 1 d .
H21 H 0.3853 1.0658 0.5338 0.050 Uiso 1 1 calc R
C22 C 0.5178(2) 1.0376(2) 0.57859(11) 0.0358(6) Uani 1 1 d .
H22 H 0.5298 0.9586 0.5800 0.043 Uiso 1 1 calc R
C23 C 0.8441(2) 0.5873(2) 0.62152(10) 0.0260(5) Uani 1 1 d .
H23 H 0.7964 0.5980 0.6578 0.031 Uiso 1 1 calc R
C24 C 0.9645(2) 0.5261(2) 0.63245(10) 0.0285(6) Uani 1 1 d .
C25 C 0.9808(3) 0.4667(2) 0.68053(11) 0.0418(7) Uani 1 1 d .
H25 H 0.9175 0.4685 0.7070 0.050 Uiso 1 1 calc R
C26 C 1.0887(3) 0.4044(3) 0.69056(13) 0.0508(8) Uani 1 1 d .
H26 H 1.0985 0.3645 0.7238 0.061 Uiso 1 1 calc R
C27 C 1.1812(3) 0.4002(3) 0.65276(14) 0.0469(8) Uani 1 1 d .
H27 H 1.2546 0.3568 0.6595 0.056 Uiso 1 1 calc R
C28 C 1.1663(2) 0.4597(3) 0.60492(14) 0.0464(8) Uani 1 1 d .
H28 H 1.2299 0.4575 0.5786 0.056 Uiso 1 1 calc R
C29 C 1.0591(2) 0.5227(2) 0.59520(12) 0.0389(7) Uani 1 1 d .
H29 H 1.0501 0.5644 0.5624 0.047 Uiso 1 1 calc R
C30 C 0.7931(2) 0.5183(2) 0.58618(10) 0.0276(5) Uani 1 1 d .
C31 C 0.8541(2) 0.4200(2) 0.55879(11) 0.0356(6) Uani 1 1 d .
H31 H 0.9324 0.3904 0.5626 0.043 Uiso 1 1 calc R
C32 C 0.8027(3) 0.3642(2) 0.52585(12) 0.0425(7) Uani 1 1 d .
H32 H 0.8461 0.2969 0.5075 0.051 Uiso 1 1 calc R
C33 C 0.6899(3) 0.4054(3) 0.51957(12) 0.0447(7) Uani 1 1 d .
H33 H 0.6551 0.3673 0.4968 0.054 Uiso 1 1 calc R
C34 C 0.6283(3) 0.5020(3) 0.54658(15) 0.0577(9) Uani 1 1 d .
H34 H 0.5500 0.5312 0.5426 0.069 Uiso 1 1 calc R
C35 C 0.6792(2) 0.5575(3) 0.57975(14) 0.0492(8) Uani 1 1 d .
H35 H 0.6349 0.6241 0.5985 0.059 Uiso 1 1 calc R
C36 C 0.6570(2) 0.7394(2) 0.84399(10) 0.0263(5) Uani 1 1 d .
C37 C 0.6260(2) 0.8227(2) 0.88532(10) 0.0266(5) Uani 1 1 d .
C38 C 0.5910(2) 0.7941(2) 0.93839(10) 0.0307(6) Uani 1 1 d .
H38 H 0.5718 0.8502 0.9663 0.037 Uiso 1 1 calc R
C39 C 0.5831(2) 0.6872(2) 0.95201(10) 0.0327(6) Uani 1 1 d .
C40 C 0.6171(2) 0.6053(2) 0.91065(11) 0.0354(6) Uani 1 1 d .
H40 H 0.6143 0.5309 0.9192 0.042 Uiso 1 1 calc R
C41 C 0.6547(2) 0.6291(2) 0.85765(10) 0.0296(6) Uani 1 1 d .
C42 C 0.5426(3) 0.6589(2) 1.00942(11) 0.0457(8) Uani 1 1 d .
H42A H 0.5834 0.6865 1.0354 0.069 Uiso 1 1 calc R
H42B H 0.5572 0.5774 1.0127 0.069 Uiso 1 1 calc R
H42C H 0.4610 0.6945 1.0174 0.069 Uiso 1 1 calc R
C43 C 0.6377(2) 0.9405(2) 0.87273(10) 0.0281(6) Uani 1 1 d .
H43 H 0.6802 0.9364 0.8352 0.034 Uiso 1 1 calc R
C44 C 0.7120(2) 0.9729(2) 0.91147(10) 0.0301(6) Uani 1 1 d .
C45 C 0.6677(2) 1.0446(2) 0.95592(11) 0.0362(6) Uani 1 1 d .
H45 H 0.5878 1.0758 0.9629 0.043 Uiso 1 1 calc R
C46 C 0.7374(3) 1.0719(3) 0.99051(12) 0.0442(7) Uani 1 1 d .
H46 H 0.7053 1.1214 1.0207 0.053 Uiso 1 1 calc R
C47 C 0.8525(3) 1.0272(3) 0.98094(13) 0.0526(8) Uani 1 1 d .
H47 H 0.9007 1.0456 1.0044 0.063 Uiso 1 1 calc R
C48 C 0.8983(3) 0.9550(3) 0.93691(15) 0.0607(10) Uani 1 1 d .
H48 H 0.9782 0.9233 0.9303 0.073 Uiso 1 1 calc R
C49 C 0.8281(3) 0.9290(3) 0.90271(13) 0.0483(8) Uani 1 1 d .
H49 H 0.8605 0.8799 0.8724 0.058 Uiso 1 1 calc R
C50 C 0.5275(2) 1.0330(2) 0.87115(10) 0.0302(6) Uani 1 1 d .
C51 C 0.4237(2) 1.0262(2) 0.89713(11) 0.0387(7) Uani 1 1 d .
H51 H 0.4176 0.9581 0.9141 0.046 Uiso 1 1 calc R
C52 C 0.3280(3) 1.1178(3) 0.89882(13) 0.0484(8) Uani 1 1 d .
H52 H 0.2577 1.1119 0.9173 0.058 Uiso 1 1 calc R
C53 C 0.3345(3) 1.2163(3) 0.87409(13) 0.0510(8) Uani 1 1 d .
H53 H 0.2691 1.2787 0.8755 0.061 Uiso 1 1 calc R
C54 C 0.4363(3) 1.2242(2) 0.84718(13) 0.0492(8) Uani 1 1 d .
H54 H 0.4410 1.2921 0.8296 0.059 Uiso 1 1 calc R
C55 C 0.5323(3) 1.1335(2) 0.84562(11) 0.0388(7) Uani 1 1 d .
H55 H 0.6022 1.1400 0.8269 0.047 Uiso 1 1 calc R
C56 C 0.6960(2) 0.5369(2) 0.81348(11) 0.0345(6) Uani 1 1 d .
H56 H 0.7430 0.5668 0.7841 0.041 Uiso 1 1 calc R
C57 C 0.7756(2) 0.4310(2) 0.83403(10) 0.0327(6) Uani 1 1 d .
C58 C 0.7370(3) 0.3424(2) 0.85698(11) 0.0403(7) Uani 1 1 d .
H58 H 0.6584 0.3464 0.8598 0.048 Uiso 1 1 calc R
C59 C 0.8128(3) 0.2481(2) 0.87567(12) 0.0472(8) Uani 1 1 d .
H59 H 0.7855 0.1887 0.8919 0.057 Uiso 1 1 calc R
C60 C 0.9265(3) 0.2401(3) 0.87094(13) 0.0505(8) Uani 1 1 d .
H60 H 0.9780 0.1751 0.8835 0.061 Uiso 1 1 calc R
C61 C 0.9659(3) 0.3265(3) 0.84799(13) 0.0509(8) Uani 1 1 d .
H61 H 1.0448 0.3212 0.8446 0.061 Uiso 1 1 calc R
C62 C 0.8907(3) 0.4211(2) 0.82986(12) 0.0412(7) Uani 1 1 d .
H62 H 0.9188 0.4805 0.8142 0.049 Uiso 1 1 calc R
C63 C 0.6018(3) 0.5104(2) 0.78587(11) 0.0406(7) Uani 1 1 d .
C64 C 0.4889(3) 0.5470(3) 0.80461(14) 0.0548(9) Uani 1 1 d .
H64 H 0.4652 0.5920 0.8369 0.066 Uiso 1 1 calc R
C65 C 0.4082(4) 0.5191(4) 0.77697(17) 0.0740(11) Uani 1 1 d .
H65 H 0.3300 0.5453 0.7905 0.089 Uiso 1 1 calc R
C66 C 0.4404(5) 0.4546(4) 0.7306(2) 0.0877(15) Uani 1 1 d .
H66 H 0.3854 0.4336 0.7124 0.105 Uiso 1 1 calc R
C67 C 0.5518(5) 0.4207(4) 0.7109(2) 0.115(2) Uani 1 1 d .
H67 H 0.5745 0.3785 0.6777 0.138 Uiso 1 1 calc R
C68 C 0.6325(4) 0.4468(4) 0.73823(17) 0.0842(14) Uani 1 1 d .
H68 H 0.7104 0.4208 0.7242 0.101 Uiso 1 1 calc R
C69 C 0.1884(3) 1.0599(3) 0.77462(13) 0.0521(8) Uani 1 1 d .
H69A H 0.1349 1.1354 0.7730 0.063 Uiso 1 1 calc R
H69B H 0.2311 1.0592 0.8063 0.063 Uiso 1 1 calc R
C70 C 0.1213(3) 0.9751(3) 0.78398(14) 0.0582(9) Uani 1 1 d .
H70A H 0.0672 0.9965 0.8175 0.070 Uiso 1 1 calc R
H70B H 0.0764 0.9777 0.7530 0.070 Uiso 1 1 calc R
C71 C 0.3493(3) 1.1068(3) 0.72658(14) 0.0561(9) Uani 1 1 d .
H71A H 0.3080 1.1863 0.7315 0.084 Uiso 1 1 calc R
H71B H 0.4005 1.0965 0.6923 0.084 Uiso 1 1 calc R
H71C H 0.3936 1.0822 0.7573 0.084 Uiso 1 1 calc R
C72 C 0.2085(3) 1.0708(3) 0.67628(13) 0.0556(9) Uani 1 1 d .
H72A H 0.1563 1.0243 0.6742 0.083 Uiso 1 1 calc R
H72B H 0.2638 1.0585 0.6434 0.083 Uiso 1 1 calc R
H72C H 0.1655 1.1501 0.6789 0.083 Uiso 1 1 calc R
C73 C 0.2448(4) 0.8445(4) 0.83963(16) 0.0770(12) Uani 1 1 d .
H73A H 0.3002 0.8885 0.8378 0.115 Uiso 1 1 calc R
H73B H 0.2836 0.7649 0.8438 0.115 Uiso 1 1 calc R
H73C H 0.1871 0.8699 0.8711 0.115 Uiso 1 1 calc R
C74 C 0.1160(3) 0.7846(3) 0.79058(18) 0.0730(11) Uani 1 1 d .
H74A H 0.1618 0.7064 0.7908 0.110 Uiso 1 1 calc R
H74B H 0.0757 0.7974 0.7581 0.110 Uiso 1 1 calc R
H74C H 0.0609 0.8002 0.8235 0.110 Uiso 1 1 calc R
C75 C 0.1774(3) 0.8185(3) 0.59727(16) 0.0525(9) Uani 1 1 d .
C76 C 0.1757(4) 0.7401(4) 0.63496(18) 0.0748(11) Uani 1 1 d .
H76 H 0.1052 0.7283 0.6500 0.090 Uiso 1 1 calc R
C77 C 0.2716(4) 0.6781(4) 0.65179(17) 0.0758(12) Uani 1 1 d .
H77 H 0.2678 0.6238 0.6793 0.091 Uiso 1 1 calc R
C78 C 0.3760(3) 0.6901(3) 0.63071(14) 0.0534(9) Uani 1 1 d .
H78 H 0.4426 0.6441 0.6438 0.064 Uiso 1 1 calc R
C79 C 0.3852(3) 0.7666(3) 0.59154(15) 0.0553(9) Uani 1 1 d .
H79 H 0.4571 0.7751 0.5766 0.066 Uiso 1 1 calc R
C80 C 0.2817(4) 0.8348(3) 0.57337(16) 0.0680(11) Uani 1 1 d .
H80 H 0.2835 0.8895 0.5459 0.082 Uiso 1 1 calc R
C81 C 0.0685(4) 0.8895(4) 0.5775(2) 0.1040(18) Uani 1 1 d .
H81A H 0.0109 0.8480 0.5821 0.156 Uiso 1 1 calc R
H81B H 0.0833 0.9069 0.5387 0.156 Uiso 1 1 calc R
H81C H 0.0411 0.9594 0.5989 0.156 Uiso 1 1 calc R
C82 C 1.0018(4) 0.6362(3) 0.96261(17) 0.0705(11) Uani 1 1 d DU
C83 C 1.0864(5) 0.6579(4) 0.98741(18) 0.0972(15) Uani 1 1 d DU
H83 H 1.0690 0.6984 1.0211 0.117 Uiso 1 1 calc R
C84 C 1.2005(5) 0.6204(5) 0.9632(3) 0.121(2) Uani 1 1 d DU
H84 H 1.2610 0.6356 0.9794 0.145 Uiso 1 1 calc R
C85 C 1.2193(5) 0.5603(4) 0.9145(2) 0.1066(18) Uani 1 1 d DU
H85 H 1.2943 0.5291 0.8972 0.128 Uiso 1 1 calc R
C86 C 1.1310(6) 0.5472(4) 0.8925(2) 0.1097(18) Uani 1 1 d DU
H86 H 1.1444 0.5093 0.8583 0.132 Uiso 1 1 calc R
C87 C 1.0262(5) 0.5835(4) 0.9154(2) 0.0974(15) Uani 1 1 d DU
H87 H 0.9665 0.5714 0.8974 0.117 Uiso 1 1 calc R
C88 C 0.8791(6) 0.6733(6) 0.9883(3) 0.152(3) Uani 1 1 d U
H88A H 0.8305 0.6514 0.9643 0.228 Uiso 1 1 calc R
H88B H 0.8557 0.7550 0.9933 0.228 Uiso 1 1 calc R
H88C H 0.8718 0.6374 1.0239 0.228 Uiso 1 1 calc R

loop_
_atom_site_aniso_label
_atom_site_aniso_U_11
_atom_site_aniso_U_22
_atom_site_aniso_U_33
_atom_site_aniso_U_23
_atom_site_aniso_U_13
_atom_site_aniso_U_12
Ga1 0.02618(16) 0.03278(17) 0.02642(16) 0.00117(11) -0.00148(11) -0.00485(12)
Na1 0.0305(6) 0.0477(7) 0.0597(8) -0.0142(6) -0.0013(5) -0.0042(5)
N1 0.0262(11) 0.0257(11) 0.0196(10) -0.0010(8) -0.0020(8) -0.0051(9)
C1 0.0216(12) 0.0325(14) 0.0299(14) -0.0025(11) -0.0029(10) -0.0063(11)
N2 0.0286(11) 0.0287(11) 0.0210(10) -0.0010(8) 0.0004(9) -0.0065(9)
C2 0.0263(13) 0.0337(14) 0.0277(14) -0.0050(11) -0.0067(11) -0.0061(11)
N3 0.0392(13) 0.0446(14) 0.0323(13) -0.0057(10) -0.0030(10) -0.0060(11)
C3 0.0198(12) 0.0263(13) 0.0223(12) -0.0016(10) -0.0021(10) -0.0058(10)
N4 0.0441(15) 0.0479(16) 0.0551(17) -0.0003(13) -0.0006(13) -0.0081(12)
C4 0.0241(12) 0.0243(13) 0.0226(12) -0.0045(10) -0.0036(10) -0.0052(10)
C5 0.0263(13) 0.0244(13) 0.0247(13) -0.0009(10) -0.0032(10) -0.0051(10)
C6 0.0231(12) 0.0306(14) 0.0218(12) -0.0027(10) -0.0011(10) -0.0061(10)
C7 0.0263(13) 0.0252(13) 0.0256(13) -0.0059(10) -0.0010(10) -0.0026(10)
C8 0.0228(12) 0.0244(13) 0.0249(13) -0.0028(10) -0.0034(10) -0.0042(10)
C9 0.0389(15) 0.0331(15) 0.0255(13) -0.0026(11) 0.0007(11) -0.0041(12)
C10 0.0281(13) 0.0240(13) 0.0213(12) -0.0043(10) 0.0014(10) -0.0055(10)
C11 0.0285(13) 0.0228(13) 0.0252(13) -0.0054(10) -0.0025(10) -0.0012(10)
C12 0.0359(15) 0.0405(16) 0.0310(15) -0.0053(12) -0.0019(12) -0.0111(13)
C13 0.0348(16) 0.0458(18) 0.0457(18) -0.0073(14) -0.0010(13) -0.0163(13)
C14 0.0360(16) 0.0421(17) 0.0475(18) -0.0161(14) -0.0097(13) -0.0091(13)
C15 0.059(2) 0.0502(19) 0.0315(16) -0.0062(13) -0.0113(14) -0.0158(16)
C16 0.0492(18) 0.0384(16) 0.0305(15) -0.0031(12) -0.0046(13) -0.0165(13)
C17 0.0262(13) 0.0274(14) 0.0247(13) -0.0041(10) 0.0031(10) -0.0055(10)
C18 0.0374(16) 0.0271(15) 0.0600(19) -0.0026(13) -0.0149(14) -0.0059(12)
C19 0.0420(18) 0.0286(16) 0.084(2) 0.0072(15) -0.0180(17) -0.0020(13)
C20 0.0348(16) 0.052(2) 0.0433(17) 0.0050(14) -0.0059(13) 0.0027(14)
C21 0.0315(15) 0.0472(18) 0.0448(17) -0.0109(14) -0.0099(13) -0.0045(13)
C22 0.0351(15) 0.0287(14) 0.0430(16) -0.0065(12) -0.0068(12) -0.0062(12)
C23 0.0265(13) 0.0253(13) 0.0235(12) -0.0026(10) 0.0019(10) -0.0045(10)
C24 0.0311(14) 0.0202(13) 0.0333(14) -0.0035(10) -0.0055(11) -0.0046(10)
C25 0.0403(17) 0.0454(18) 0.0333(15) 0.0022(13) -0.0031(13) -0.0017(13)
C26 0.0482(19) 0.054(2) 0.0445(18) 0.0090(15) -0.0150(15) -0.0007(15)
C27 0.0340(16) 0.0379(17) 0.067(2) 0.0027(15) -0.0189(15) -0.0009(13)
C28 0.0302(15) 0.0414(18) 0.064(2) 0.0048(15) -0.0005(14) -0.0067(13)
C29 0.0336(15) 0.0330(15) 0.0472(17) 0.0108(13) -0.0020(13) -0.0061(12)
C30 0.0299(14) 0.0231(13) 0.0280(13) 0.0019(10) 0.0021(11) -0.0065(10)
C31 0.0347(15) 0.0295(15) 0.0404(16) -0.0057(12) -0.0034(12) -0.0050(12)
C32 0.0494(18) 0.0325(16) 0.0449(17) -0.0090(13) -0.0016(14) -0.0111(13)
C33 0.0525(19) 0.0428(18) 0.0465(18) -0.0061(14) -0.0120(15) -0.0226(15)
C34 0.0364(17) 0.054(2) 0.085(3) -0.0175(18) -0.0181(17) -0.0090(15)
C35 0.0319(16) 0.0416(18) 0.071(2) -0.0207(16) -0.0069(15) -0.0030(13)
C36 0.0280(13) 0.0276(14) 0.0228(13) -0.0011(10) -0.0015(10) -0.0071(10)
C37 0.0269(13) 0.0268(13) 0.0247(13) -0.0029(10) -0.0016(10) -0.0054(10)
C38 0.0377(15) 0.0269(14) 0.0249(13) -0.0058(10) 0.0010(11) -0.0062(11)
C39 0.0402(16) 0.0313(15) 0.0247(13) -0.0005(11) 0.0017(11) -0.0088(12)
C40 0.0482(17) 0.0256(14) 0.0320(15) 0.0007(11) -0.0016(13) -0.0110(12)
C41 0.0358(15) 0.0261(14) 0.0257(13) -0.0047(10) -0.0005(11) -0.0071(11)
C42 0.071(2) 0.0344(16) 0.0283(15) -0.0013(12) 0.0063(14) -0.0137(15)
C43 0.0331(14) 0.0260(13) 0.0241(13) -0.0017(10) 0.0014(11) -0.0079(11)
C44 0.0348(15) 0.0260(14) 0.0293(14) 0.0007(11) -0.0019(11) -0.0089(11)
C45 0.0360(15) 0.0429(17) 0.0306(14) -0.0051(12) 0.0008(12) -0.0139(13)
C46 0.0518(19) 0.0526(19) 0.0312(15) -0.0063(13) -0.0039(14) -0.0194(15)
C47 0.0467(19) 0.066(2) 0.0512(19) -0.0057(16) -0.0185(16) -0.0191(16)
C48 0.0342(17) 0.071(2) 0.074(2) -0.0196(19) -0.0126(17) -0.0048(16)
C49 0.0375(17) 0.0480(19) 0.056(2) -0.0192(15) -0.0037(14) -0.0053(14)
C50 0.0391(15) 0.0268(14) 0.0246(13) -0.0051(10) -0.0059(11) -0.0072(11)
C51 0.0395(16) 0.0365(16) 0.0395(16) 0.0000(12) -0.0053(13) -0.0091(13)
C52 0.0399(17) 0.049(2) 0.0510(19) -0.0051(15) -0.0053(14) -0.0030(14)
C53 0.051(2) 0.0381(18) 0.058(2) -0.0087(15) -0.0202(16) 0.0048(15)
C54 0.067(2) 0.0282(16) 0.0514(19) 0.0045(13) -0.0208(17) -0.0051(15)
C55 0.0495(18) 0.0326(16) 0.0355(15) 0.0007(12) -0.0093(13) -0.0116(13)
C56 0.0482(17) 0.0264(14) 0.0267(14) -0.0039(11) 0.0003(12) -0.0079(12)
C57 0.0465(17) 0.0239(14) 0.0259(13) -0.0088(10) -0.0025(12) -0.0068(12)
C58 0.0523(18) 0.0312(16) 0.0373(16) -0.0055(12) -0.0045(13) -0.0111(13)
C59 0.074(2) 0.0296(16) 0.0361(16) -0.0019(12) -0.0053(15) -0.0116(15)
C60 0.066(2) 0.0366(18) 0.0426(18) -0.0078(14) -0.0152(16) 0.0011(16)
C61 0.0459(19) 0.052(2) 0.0505(19) -0.0133(16) -0.0084(15) -0.0029(15)
C62 0.0482(18) 0.0362(16) 0.0388(16) -0.0080(13) -0.0016(13) -0.0119(14)
C63 0.059(2) 0.0273(15) 0.0351(16) -0.0031(12) -0.0121(14) -0.0077(13)
C64 0.062(2) 0.061(2) 0.0473(19) -0.0032(16) -0.0120(17) -0.0232(18)
C65 0.071(3) 0.088(3) 0.075(3) 0.010(2) -0.027(2) -0.034(2)
C66 0.112(4) 0.071(3) 0.096(3) 0.000(3) -0.065(3) -0.030(3)
C67 0.132(5) 0.105(4) 0.104(4) -0.062(3) -0.064(4) 0.002(3)
C68 0.083(3) 0.086(3) 0.073(3) -0.048(2) -0.031(2) 0.008(2)
C69 0.058(2) 0.0446(19) 0.0437(18) -0.0061(14) 0.0030(15) -0.0006(16)
C70 0.048(2) 0.061(2) 0.052(2) -0.0024(17) 0.0118(16) -0.0003(17)
C71 0.055(2) 0.056(2) 0.058(2) -0.0059(17) -0.0104(17) -0.0162(17)
C72 0.062(2) 0.061(2) 0.0447(19) 0.0005(16) -0.0162(16) -0.0132(17)
C73 0.091(3) 0.074(3) 0.069(3) 0.011(2) -0.021(2) -0.023(2)
C74 0.062(2) 0.075(3) 0.086(3) -0.002(2) 0.004(2) -0.030(2)
C75 0.0358(17) 0.0425(19) 0.080(2) -0.0268(18) -0.0068(16) -0.0098(14)
C76 0.069(3) 0.079(3) 0.078(3) -0.017(2) 0.006(2) -0.029(2)
C77 0.065(3) 0.096(3) 0.070(3) -0.016(2) -0.006(2) -0.027(2)
C78 0.0462(19) 0.055(2) 0.059(2) -0.0144(17) -0.0158(16) -0.0087(16)
C79 0.053(2) 0.045(2) 0.068(2) -0.0135(17) -0.0160(17) -0.0097(16)
C80 0.101(3) 0.0371(19) 0.069(2) -0.0066(17) -0.017(2) -0.022(2)
C81 0.063(3) 0.078(3) 0.170(5) -0.042(3) -0.042(3) -0.001(2)
C82 0.074(3) 0.066(2) 0.066(2) 0.014(2) -0.006(2) -0.012(2)
C83 0.137(4) 0.096(3) 0.056(2) -0.015(2) -0.018(3) -0.025(3)
C84 0.118(4) 0.132(4) 0.140(4) 0.050(4) -0.071(4) -0.062(3)
C85 0.079(3) 0.091(3) 0.123(4) 0.043(3) 0.026(3) 0.001(3)
C86 0.147(5) 0.082(3) 0.089(3) -0.004(3) 0.009(4) -0.021(3)
C87 0.130(4) 0.088(3) 0.089(3) 0.010(3) -0.027(3) -0.051(3)
C88 0.125(4) 0.141(4) 0.173(4) 0.050(4) 0.009(3) -0.022(3)

loop_
_atom_type_symbol
_atom_type_description
_atom_type_scat_dispersion_real
_atom_type_scat_dispersion_imag
_atom_type_scat_source
C C 0.0033 0.0016 'International Tables Vol C Tables 4.2.6.8 and 6.1.1.4'
H H 0.0000 0.0000 'International Tables Vol C Tables 4.2.6.8 and 6.1.1.4'
N N 0.0061 0.0033 'International Tables Vol C Tables 4.2.6.8 and 6.1.1.4'
Ga Ga 0.2307 1.6083 'International Tables Vol C Tables 4.2.6.8 and 6.1.1.4'
Na Na 0.0362 0.0249 'International Tables Vol C Tables 4.2.6.8 and 6.1.1.4'

loop_
_geom_angle_atom_site_label_1
_geom_angle_atom_site_label_2
_geom_angle_atom_site_label_3
_geom_angle
N2 Ga1 N1 82.70(8)
N2 Ga1 Na1 134.39(7)
N1 Ga1 Na1 142.91(6)
N3 Na1 N4 75.91(9)
N3 Na1 C78 128.81(11)
N4 Na1 C78 117.22(11)
N3 Na1 Ga1 108.24(8)
N4 Na1 Ga1 130.98(8)
C78 Na1 Ga1 98.19(8)
N3 Na1 C77 123.16(12)
N4 Na1 C77 90.85(11)
C78 Na1 C77 26.49(10)
Ga1 Na1 C77 120.87(9)
C1 N1 C3 117.71(19)
C1 N1 Ga1 111.70(15)
C3 N1 Ga1 130.20(16)
C2 C1 N1 116.7(2)
C2 N2 C36 118.5(2)
C2 N2 Ga1 112.37(15)
C36 N2 Ga1 128.43(16)
C1 C2 N2 116.4(2)
C71 N3 C69 109.5(2)
C71 N3 C72 109.5(3)
C69 N3 C72 110.9(3)
C71 N3 Na1 113.72(19)
C69 N3 Na1 106.30(18)
C72 N3 Na1 106.87(19)
C4 C3 N1 120.4(2)
C4 C3 C8 118.5(2)
N1 C3 C8 121.1(2)
C73 N4 C70 112.0(3)
C73 N4 C74 108.9(3)
C70 N4 C74 108.2(3)
C73 N4 Na1 101.6(2)
C70 N4 Na1 104.65(19)
C74 N4 Na1 121.4(2)
C5 C4 C3 119.5(2)
C5 C4 C10 120.6(2)
C3 C4 C10 119.9(2)
C4 C5 C6 122.3(2)
C7 C6 C5 117.5(2)
C7 C6 C9 121.0(2)
C5 C6 C9 121.5(2)
C6 C7 C8 122.5(2)
C7 C8 C3 119.5(2)
C7 C8 C23 120.3(2)
C3 C8 C23 120.0(2)
C11 C10 C17 116.1(2)
C11 C10 C4 112.0(2)
C17 C10 C4 111.93(19)
C16 C11 C12 117.9(2)
C16 C11 C10 118.8(2)
C12 C11 C10 123.3(2)
C13 C12 C11 120.7(3)
C14 C13 C12 120.9(3)
C13 C14 C15 119.2(3)
C14 C15 C16 120.2(3)
C11 C16 C15 121.0(3)
C18 C17 C22 116.9(2)
C18 C17 C10 124.4(2)
C22 C17 C10 118.6(2)
C17 C18 C19 121.5(3)
C20 C19 C18 120.8(3)
C19 C20 C21 118.7(3)
C22 C21 C20 120.3(3)
C21 C22 C17 121.9(3)
C24 C23 C8 115.3(2)
C24 C23 C30 112.7(2)
C8 C23 C30 108.88(19)
C29 C24 C25 118.0(2)
C29 C24 C23 122.9(2)
C25 C24 C23 119.1(2)
C24 C25 C26 120.8(3)
C27 C26 C25 120.5(3)
C26 C27 C28 119.3(3)
C27 C28 C29 120.2(3)
C24 C29 C28 121.2(3)
C35 C30 C31 117.3(2)
C35 C30 C23 118.2(2)
C31 C30 C23 124.4(2)
C30 C31 C32 121.1(3)
C33 C32 C31 120.6(3)
C34 C33 C32 119.0(3)
C33 C34 C35 120.4(3)
C30 C35 C34 121.5(3)
C41 C36 C37 119.1(2)
C41 C36 N2 119.9(2)
C37 C36 N2 121.0(2)
C38 C37 C36 119.0(2)
C38 C37 C43 120.7(2)
C36 C37 C43 120.2(2)
C39 C38 C37 122.6(2)
C38 C39 C40 117.3(2)
C38 C39 C42 121.6(2)
C40 C39 C42 121.1(2)
C41 C40 C39 122.2(2)
C40 C41 C36 119.7(2)
C40 C41 C56 121.2(2)
C36 C41 C56 119.1(2)
C50 C43 C37 116.4(2)
C50 C43 C44 110.6(2)
C37 C43 C44 110.4(2)
C49 C44 C45 117.7(3)
C49 C44 C43 119.4(2)
C45 C44 C43 122.9(2)
C44 C45 C46 121.5(3)
C47 C46 C45 119.7(3)
C46 C47 C48 119.7(3)
C49 C48 C47 119.9(3)
C44 C49 C48 121.5(3)
C51 C50 C55 117.8(3)
C51 C50 C43 123.6(2)
C55 C50 C43 118.5(2)
C50 C51 C52 121.0(3)
C53 C52 C51 120.5(3)
C52 C53 C54 119.5(3)
C53 C54 C55 120.3(3)
C54 C55 C50 120.9(3)
C57 C56 C63 111.7(2)
C57 C56 C41 112.1(2)
C63 C56 C41 114.6(2)
C62 C57 C58 118.0(3)
C62 C57 C56 119.4(3)
C58 C57 C56 122.5(3)
C59 C58 C57 120.4(3)
C60 C59 C58 120.5(3)
C59 C60 C61 119.8(3)
C60 C61 C62 120.0(3)
C57 C62 C61 121.3(3)
C64 C63 C68 117.8(3)
C64 C63 C56 124.3(3)
C68 C63 C56 117.9(3)
C63 C64 C65 120.7(3)
C66 C65 C64 120.6(4)
C67 C66 C65 119.1(4)
C66 C67 C68 120.8(4)
C67 C68 C63 120.9(4)
N3 C69 C70 114.0(3)
N4 C70 C69 114.3(3)
C76 C75 C80 120.3(4)
C76 C75 C81 121.2(4)
C80 C75 C81 118.5(4)
C77 C76 C75 120.7(4)
C76 C77 C78 122.1(4)
C76 C77 Na1 105.4(3)
C78 C77 Na1 66.3(2)
C79 C78 C77 120.8(4)
C79 C78 Na1 94.7(2)
C77 C78 Na1 87.2(2)
C78 C79 C80 117.4(4)
C75 C80 C79 118.6(4)
C87 C82 C83 119.5(5)
C87 C82 C88 119.3(5)
C83 C82 C88 121.2(5)
C82 C83 C84 120.2(4)
C85 C84 C83 116.5(5)
C86 C85 C84 118.8(5)
C87 C86 C85 123.6(6)
C86 C87 C82 121.4(5)

loop_
_geom_bond_atom_site_label_1
_geom_bond_atom_site_label_2
_geom_bond_distance
Ga1 N2 1.943(2)
Ga1 N1 1.960(2)
Ga1 Na1 2.9404(13)
Na1 N3 2.434(3)
Na1 N4 2.482(3)
Na1 C78 2.823(3)
Na1 C77 3.079(4)
N1 C1 1.397(3)
N1 C3 1.414(3)
C1 C2 1.328(4)
N2 C2 1.399(3)
N2 C36 1.417(3)
N3 C71 1.462(4)
N3 C69 1.462(4)
N3 C72 1.463(4)
C3 C4 1.412(3)
C3 C8 1.417(3)
N4 C73 1.455(5)
N4 C70 1.466(4)
N4 C74 1.472(4)
C4 C5 1.387(3)
C4 C10 1.536(3)
C5 C6 1.394(3)
C6 C7 1.383(3)
C6 C9 1.510(3)
C7 C8 1.388(3)
C8 C23 1.527(3)
C10 C11 1.521(3)
C10 C17 1.526(3)
C11 C16 1.385(4)
C11 C12 1.393(4)
C12 C13 1.384(4)
C13 C14 1.371(4)
C14 C15 1.377(4)
C15 C16 1.394(4)
C17 C18 1.380(4)
C17 C22 1.393(4)
C18 C19 1.390(4)
C19 C20 1.374(4)
C20 C21 1.381(4)
C21 C22 1.381(4)
C23 C24 1.525(3)
C23 C30 1.530(3)
C24 C29 1.386(4)
C24 C25 1.386(4)
C25 C26 1.392(4)
C26 C27 1.372(5)
C27 C28 1.380(4)
C28 C29 1.385(4)
C30 C35 1.382(4)
C30 C31 1.384(4)
C31 C32 1.388(4)
C32 C33 1.370(4)
C33 C34 1.368(4)
C34 C35 1.385(4)
C36 C41 1.407(4)
C36 C37 1.409(3)
C37 C38 1.395(4)
C37 C43 1.527(3)
C38 C39 1.386(4)
C39 C40 1.398(4)
C39 C42 1.508(4)
C40 C41 1.385(4)
C41 C56 1.534(3)
C43 C50 1.523(4)
C43 C44 1.529(4)
C44 C49 1.378(4)
C44 C45 1.386(4)
C45 C46 1.387(4)
C46 C47 1.368(4)
C47 C48 1.384(5)
C48 C49 1.379(4)
C50 C51 1.384(4)
C50 C55 1.395(4)
C51 C52 1.393(4)
C52 C53 1.369(5)
C53 C54 1.374(5)
C54 C55 1.390(4)
C56 C57 1.525(4)
C56 C63 1.526(4)
C57 C62 1.382(4)
C57 C58 1.394(4)
C58 C59 1.391(4)
C59 C60 1.369(5)
C60 C61 1.375(5)
C61 C62 1.385(4)
C63 C64 1.367(5)
C63 C68 1.383(4)
C64 C65 1.390(5)
C65 C66 1.364(6)
C66 C67 1.354(7)
C67 C68 1.377(6)
C69 C70 1.503(5)
C75 C76 1.331(6)
C75 C80 1.413(5)
C75 C81 1.518(5)
C76 C77 1.329(6)
C77 C78 1.375(5)
C78 C79 1.354(5)
C79 C80 1.440(5)
C82 C87 1.308(5)
C82 C83 1.359(5)
C82 C88 1.518(7)
C83 C84 1.416(6)
C84 C85 1.387(6)
C85 C86 1.321(6)
C86 C87 1.307(6)
